data_7718290
loop_
_publ_author_name
'Xiong, Tian-Zheng'
'Wang, Miao-Miao'
'Ren, Tai-Lin'
'Hu, Jun-Jie'
'Cao, Chen'
'Wen, He-Rui'

_publ_section_title
;
 A multifunctional material of a terbium-based metal-organic framework
 showing fluorescence detection of Hg<sup>2+</sup> and proton
 conductivity.
;
_journal_issue 15
_journal_name_full 'Dalton transactions (Cambridge, England : 2003)'
_journal_page_first 6188
_journal_page_last 6194
_journal_paper_doi 10.1039/d4dt03385j
_journal_volume 54
_journal_year 2025
_chemical_formula_moiety 'C44.3 H20 O18.3 S4 Tb2, 2[C4H12N], 1[C5H11NO], 3[H2O]'
_chemical_formula_sum 'C57.3 H61 N3 O22.3 S4 Tb2'
_chemical_formula_weight 1594.62
_chemical_name_systematic {[(CH3CH2)2NH2]2[Tb2(TTDI)2(H2O)1.7(HCOOH)0.3].DEF.3H2O}n
_space_group_crystal_system triclinic
_space_group_IT_number 2
_space_group_name_Hall '-P 1'
_space_group_name_H-M_alt 'P -1'
_atom_sites_solution_hydrogens mixed
_audit_creation_date 2025-02-23
_audit_creation_method
;
Olex2 1.5-alpha
(compiled 2024.02.16 svn.r378c4104 for OlexSys, GUI svn.r6928)
;
_audit_update_record
;
2025-02-25 deposited with the CCDC.	2025-03-11 downloaded from the CCDC.
;
_cell_angle_alpha 94.500(2)
_cell_angle_beta 103.729(2)
_cell_angle_gamma 106.134(2)
_cell_formula_units_Z 2
_cell_length_a 11.0640(2)
_cell_length_b 17.7683(4)
_cell_length_c 19.6561(4)
_cell_measurement_reflns_used 32001
_cell_measurement_temperature 293(2)
_cell_measurement_theta_max 30.7590
_cell_measurement_theta_min 2.0730
_cell_volume 3562.48(14)
_computing_cell_refinement 'CrysAlisPro 1.171.42.92a (Rigaku OD, 2023)'
_computing_data_collection 'CrysAlisPro 1.171.42.92a (Rigaku OD, 2023)'
_computing_data_reduction 'CrysAlisPro 1.171.42.92a (Rigaku OD, 2023)'
_computing_molecular_graphics 'Olex2 1.5-alpha (Dolomanov et al., 2009)'
_computing_publication_material 'Olex2 1.5-alpha (Dolomanov et al., 2009)'
_computing_structure_refinement 'SHELXL 2019/2 (Sheldrick, 2015)'
_computing_structure_solution 'olex2.solve 1.5 (Bourhis et al., 2015)'
_diffrn_ambient_temperature 293(2)
_diffrn_measured_fraction_theta_full 0.997
_diffrn_measured_fraction_theta_max 0.997
_diffrn_measurement_device_type 'XtaLAB Synergy R, HyPix'
_diffrn_radiation_type MoK\a
_diffrn_radiation_wavelength 0.71073
_diffrn_reflns_av_R_equivalents 0.0362
_diffrn_reflns_av_unetI/netI 0.0293
_diffrn_reflns_Laue_measured_fraction_full 0.997
_diffrn_reflns_Laue_measured_fraction_max 0.997
_diffrn_reflns_limit_h_max 13
_diffrn_reflns_limit_h_min -13
_diffrn_reflns_limit_k_max 21
_diffrn_reflns_limit_k_min -21
_diffrn_reflns_limit_l_max 23
_diffrn_reflns_limit_l_min -23
_diffrn_reflns_number 46353
_diffrn_reflns_point_group_measured_fraction_full 0.997
_diffrn_reflns_point_group_measured_fraction_max 0.997
_diffrn_reflns_theta_full 25.009
_diffrn_reflns_theta_max 25.009
_diffrn_reflns_theta_min 1.987
_exptl_absorpt_coefficient_mu 2.154
_exptl_absorpt_correction_type multi-scan
_exptl_absorpt_process_details
;
CrysAlisPro 1.171.42.92a (Rigaku Oxford Diffraction, 2023)
Empirical absorption correction using spherical harmonics,
implemented in SCALE3 ABSPACK scaling algorithm.
;
_exptl_crystal_colour yellow
_exptl_crystal_density_diffrn 1.470
_exptl_crystal_description block
_exptl_crystal_F_000 1576
_exptl_crystal_preparation Luminescent
_exptl_crystal_size_max 0.13
_exptl_crystal_size_mid 0.12
_exptl_crystal_size_min 0.1
_exptl_transmission_factor_max 0.87
_exptl_transmission_factor_min 0.76
_refine_diff_density_max 1.827
_refine_diff_density_min -1.302
_refine_diff_density_rms 0.102
_refine_ls_extinction_method none
_refine_ls_goodness_of_fit_ref 1.045
_refine_ls_hydrogen_treatment constr
_refine_ls_matrix_type full
_refine_ls_number_parameters 716
_refine_ls_number_reflns 12519
_refine_ls_number_restraints 454
_refine_ls_restrained_S_all 1.800
_refine_ls_R_factor_all 0.0411
_refine_ls_R_factor_gt 0.0364
_refine_ls_shift/su_max 0.009
_refine_ls_shift/su_mean 0.000
_refine_ls_structure_factor_coef Fsqd
_refine_ls_weighting_details 'w=1/[\s^2^(Fo^2^)+(0.0398P)^2^+12.6241P] where P=(Fo^2^+2Fc^2^)/3'
_refine_ls_weighting_scheme calc
_refine_ls_wR_factor_gt 0.0915
_refine_ls_wR_factor_ref 0.0937
_reflns_Friedel_coverage 0.000
_reflns_number_gt 11034
_reflns_number_total 12519
_reflns_threshold_expression 'I > 2\s(I)'
_cod_data_source_file d4dt03385j2.cif
_cod_data_source_block tb-mof_sq
_cod_depositor_comments 'Adding full bibliography for 7718290.cif.'
_cod_original_cell_volume 3562.48(13)
_cod_original_formula_sum 'C57.30 H61 N3 O22.30 S4 Tb2'
_cod_database_code 7718290
_shelx_shelxl_version_number 2019/2
_shelx_space_group_comment
;
The symmetry employed for this shelxl refinement is uniquely defined
by the following loop, which should always be used as a source of
symmetry information in preference to the above space-group names.
They are only intended as comments.
;
_shelx_estimated_absorpt_t_max 0.813
_shelx_estimated_absorpt_t_min 0.767
_olex2_refinement_description
;
1. Fixed Uiso
 At 1.2 times of:
  All C(H) groups
 At 1.5 times of:
  All O(H) groups, All O(H,H) groups
2. Restrained distances
 O6-H6B = O6-H6A
 0.936 with sigma of 0.002
 O20-C19
 1.4 with sigma of 0.01
 O20-O6A
 2.1 with sigma of 0.01
 H20_$4-O20_$4
 0.9 with sigma of 0.01
 S2A-C20
 1.721 with sigma of 0.01
 S2A-C21
 1.679 with sigma of 0.01
 C22A-C21
 1.523 with sigma of 0.01
 C20-C15
 1.475 with sigma of 0.01
 S2_$1-C20
 1.721 with sigma of 0.01
 S2-C21
 1.679 with sigma of 0.01
 C21_$1-C21
 1.348 with sigma of 0.01
 C22-C21
 1.523 with sigma of 0.01
 C22-C20
 1.514 with sigma of 0.01
 C9-C4
 1.475 with sigma of 0.01
 S1A-C9
 1.721 with sigma of 0.01
 S1A-C10
 1.679 with sigma of 0.01
 C11A-C10
 1.523 with sigma of 0.01
 C9-C11
 1.512 with sigma of 0.01
 C11-C10
 1.513 with sigma of 0.01
 S1-C10
 1.675 with sigma of 0.01
 S1-C11_$2
 2.73 with sigma of 0.01
 C32A-C31
 1.512 with sigma of 0.01
 C32-C31
 1.512 with sigma of 0.01
 S3A-C34 = S3-C33
 1.679 with sigma of 0.01
 C33-C32A = C34-C32
 1.513 with sigma of 0.01
 S3A-C31 = S3-C31
 1.721 with sigma of 0.01
 C34-C33
 1.348 with sigma of 0.01
 C35A-C34 = C35-C33
 1.523 with sigma of 0.01
 S4A-C33 = S4-C34
 1.675 with sigma of 0.01
 S4A-C36 = S4-C36
 1.717 with sigma of 0.01
 C36-C35 = C36-C35A
 1.514 with sigma of 0.01
 C31-C34
 2.418 with sigma of 0.01
 C31-C33
 2.377 with sigma of 0.01
 C33-C36
 2.416 with sigma of 0.01
 C34-C36
 2.377 with sigma of 0.01
 O6A-C19
 1.2 with sigma of 0.01
 C22-S2
 2.879 with sigma of 0.01
 C22A-S2A
 2.879 with sigma of 0.01
 C20-C21
 2.377 with sigma of 0.01
 C21_$1-C20
 2.418 with sigma of 0.01
 C21-C20_$1
 2.416 with sigma of 0.01
 C21-C20
 2.377 with sigma of 0.01
 S2_$1-C21
 2.591 with sigma of 0.01
 C22-C21_$1
 2.395 with sigma of 0.01
 C21_$1-S2
 2.588 with sigma of 0.01
 C22_$1-C21
 2.405 with sigma of 0.01
 C9-C10_$2
 2.377 with sigma of 0.01
 C10-C9
 2.416 with sigma of 0.01
 C10-C9_$2
 2.377 with sigma of 0.01
 C11-S1
 2.879 with sigma of 0.01
 S1A-C11A
 2.89 with sigma of 0.01
 S1A-C10_$2
 2.591 with sigma of 0.01
 C10-C11A_$2
 2.395 with sigma of 0.01
 C10-S1A_$2
 2.588 with sigma of 0.01
 C11A-C10_$2
 2.405 with sigma of 0.01
 S1A-C11A_$2
 2.727 with sigma of 0.01
 C11A-S1A_$2
 2.73 with sigma of 0.01
 C32-C31 \\sim C32A-C31
 with sigma of 0.02
 C35-C36 \\sim C35A-C36
 with sigma of 0.02
 S3-C31 \\sim S3A-C31
 with sigma of 0.02
 C32-S4 \\sim C32A-S4A
 with sigma of 0.04
 C35-S3 \\sim C35A-S3A
 with sigma of 0.04
 S3A-C31 \\sim S3-C31
 with sigma of 0.02
 C32A-C31 \\sim C32-C31
 with sigma of 0.02
 S4-C36 \\sim S4A-C36
 with sigma of 0.02
 C36-C35A \\sim C36-C35
 with sigma of 0.02
 S2-C20 \\sim S2A-C20
 with sigma of 0.02
 C22-S2 \\sim C22A-S2A
 with sigma of 0.04
 S1-C9 \\sim S1A-C9
 with sigma of 0.02
 C11-S1 \\sim C11A-S1A
 with sigma of 0.04
3. Restrained planarity
 C32, S4, C35, S3, C34, C33
 with sigma of 0.1
 C32A, S4A, C35A, S3A
 with sigma of 0.1
 C36, C35, S4, C34, C33, S3, C31, C32
 with sigma of 0.1
 C36, C35A, S4A, S3A, C31, C32A
 with sigma of 0.1
 C20, C22, C21, S2
 with sigma of 0.1
 C20, S2A, C21, C22A
 with sigma of 0.1
 C21_$1, C21, C22, S2_$1, C22_$1, S2
 with sigma of 0.1
 C22A_$1, S2A, S2A_$1, C22A, C21_$1, C21
 with sigma of 0.1
 S1A, C11A_$2, C10_$2, C10, C11A, S1A_$2
 with sigma of 0.02
 S1_$2, C11, S1, C11_$2
 with sigma of 0.02
 S1, C10, C11, C9
 with sigma of 0.02
4. Uiso/Uaniso restraints and constraints
C19 \\sim O20 \\sim O6A: within 2A with sigma of 0.01 and sigma for terminal
atoms of 0.02 within 2A
C34 \\sim C35A \\sim S4 \\sim C32 \\sim S3A: within 3A with sigma of 0.01 and
sigma for terminal atoms of 0.02 within 3A
C33 \\sim S4A \\sim C35 \\sim C32A \\sim S3: within 3A with sigma of 0.01 and
sigma for terminal atoms of 0.02 within 3A
C15 \\sim C20 \\sim C22 \\sim S2A \\sim C21 \\sim C22A \\sim S2: within 2A with
sigma of 0.01 and sigma for terminal atoms of 0.02 within 2A
C9 \\sim C11 \\sim S1A \\sim C11A \\sim S1: within 3A with sigma of 0.01 and
sigma for terminal atoms of 0.02 within 3A
C20 \\sim C22 \\sim S2A \\sim C21 \\sim C22A \\sim S2: within 4A with sigma of
0.01 and sigma for terminal atoms of 0.02 within 4A
C10 \\sim C11A: within 2A with sigma of 0.005 and sigma for terminal atoms of
0.01 within 2A
C41 \\sim C43: within 2A with sigma of 0.01 and sigma for terminal atoms of
0.02 within 2A
O6 \\sim O6A: within 2A with sigma of 0.01 and sigma for terminal atoms of 0.02
within 2A
C19 \\sim O20: within 2A with sigma of 0.005 and sigma for terminal atoms of
0.01 within 2A
Uanis(C15) \\sim Ueq, Uanis(C20) \\sim Ueq, Uanis(S2A) \\sim Ueq, Uanis(C22)
\\sim Ueq, Uanis(C21) \\sim Ueq, Uanis(C22A) \\sim Ueq, Uanis(S2) \\sim Ueq:
with sigma of 0.01 and sigma for terminal atoms of 0.02
Uanis(C11A) \\sim Ueq, Uanis(C11) \\sim Ueq: with sigma of 0.01 and sigma for
terminal atoms of 0.02
Uanis(C11) \\sim Ueq, Uanis(C11A) \\sim Ueq, Uanis(C22) \\sim Ueq: with sigma
of 0.005 and sigma for terminal atoms of 0.01
Uanis(C11A) \\sim Ueq, Uanis(C22) \\sim Ueq: with sigma of 0.001 and sigma for
terminal atoms of 0.002
Uanis(C22A) \\sim Ueq: with sigma of 0.001 and sigma for terminal atoms of 0.002
Uanis(O6A) \\sim Ueq: with sigma of 0.01 and sigma for terminal atoms of 0.02
5. Others
 Sof(C32A)=Sof(H32A)=Sof(S4A)=Sof(C35A)=Sof(H35A)=Sof(S3A)=1-FVAR(1)
 Sof(C32)=Sof(H32)=Sof(S4)=Sof(C35)=Sof(H35)=Sof(S3)=FVAR(1)
 Sof(S2A)=Sof(C22A)=Sof(H22A)=1-FVAR(2)
 Sof(C22)=Sof(H22)=Sof(S2)=FVAR(2)
 Sof(C11A)=Sof(H11A)=Sof(S1A)=1-FVAR(3)
 Sof(C11)=Sof(H11)=Sof(S1)=FVAR(3)
 Fixed Sof: O6A(0.3) C19(0.3) H19(0.3) O20(0.3) H20(0.3) O6(0.7) H6A(0.7)
 H6B(0.7)
6.a Riding coordinates:
 O20(H20), O6(H6A,H6B)
6.b Rotating group:
 O3(H3A,H3B)
6.c Aromatic/amide H refined with riding coordinates:
 C32(H32), C35(H35), C11(H11), C22(H22), C25(H25), C38(H38), C40(H40), C7(H7),
 C30(H30), C42(H42), C18(H18), C28(H28), C5(H5), C3(H3), C14(H14), C16(H16),
 C32A(H32A), C35A(H35A), C22A(H22A), C11A(H11A), C19(H19)
;
_platon_squeeze_special_details
;
A solvent mask was calculated and 323 electrons were 
found in a volume of 1716\%A^3^ in 1 void per unit cell. 
This is consistent with the presence of 
2[C4H12N], 1[C5H11NO], 3[H2O] per formula unit 
which account for 324 electrons 
per unit cell.
;
_platon_squeeze_void_probe_radius 1.20
_olex2_submission_special_instructions 'No special instructions were received'

loop_
_space_group_symop_operation_xyz
'x, y, z'
'-x, -y, -z'

loop_
_atom_site_label
_atom_site_type_symbol
_atom_site_fract_x
_atom_site_fract_y
_atom_site_fract_z
_atom_site_U_iso_or_equiv
_atom_site_adp_type
_atom_site_occupancy
_atom_site_site_symmetry_order
_atom_site_calc_flag
_atom_site_refinement_flags_posn
_atom_site_refinement_flags_adp
_atom_site_refinement_flags_occupancy
_atom_site_disorder_assembly
_atom_site_disorder_group
Tb2 Tb 0.83192(2) 1.15378(2) 0.76636(2) 0.02314(7) Uani 1 1 d . . . . .
Tb1 Tb 0.38536(2) 0.91926(2) 0.76684(2) 0.02332(7) Uani 1 1 d . . . . .
C32 C 0.5682(10) 0.6293(6) 0.7554(7) 0.040(3) Uani 0.509(5) 1 d D U P A 1
H32 H 0.505066 0.655041 0.753162 0.048 Uiso 0.509(5) 1 calc R U P A 1
S4 S 0.4165(4) 0.46946(18) 0.7522(2) 0.0444(9) Uani 0.509(5) 1 d D U P A 1
C35 C 0.6403(9) 0.4381(6) 0.7544(5) 0.050(3) Uani 0.509(5) 1 d D U P A 1
H35 H 0.702136 0.411910 0.753655 0.060 Uiso 0.509(5) 1 calc R U P A 1
C11 C 0.431(2) 0.5611(11) 0.9336(5) 0.059(3) Uani 0.379(7) 1 d D U P B 1
H11 H 0.401035 0.566914 0.886511 0.071 Uiso 0.379(7) 1 calc R U P B 1
S3 S 0.7904(4) 0.59735(19) 0.7550(3) 0.0621(12) Uani 0.509(5) 1 d D U P A 1
O12 O 0.3731(4) 0.79794(19) 0.68739(17) 0.0360(8) Uani 1 1 d . . . . .
O18 O 0.6027(3) 0.13564(18) 0.7303(2) 0.0361(8) Uani 1 1 d . . . . .
O9 O 1.1734(3) 0.94561(17) 0.7546(2) 0.0358(8) Uani 1 1 d . . . . .
O14 O 0.2071(3) 0.74379(18) 0.30960(16) 0.0350(8) Uani 1 1 d . . . . .
O7 O 0.2570(4) 0.86676(19) 1.12869(18) 0.0396(8) Uani 1 1 d . . . . .
O5 O 0.7736(3) 1.01796(18) 0.7512(2) 0.0436(9) Uani 1 1 d . . . . .
O2 O 0.4258(4) 0.8231(2) 0.84437(18) 0.0391(8) Uani 1 1 d . . . . .
O11 O 0.3148(4) 0.8912(2) 0.63467(18) 0.0436(9) Uani 1 1 d . . . . .
O10 O 1.1625(3) 0.81972(18) 0.7430(2) 0.0415(9) Uani 1 1 d . . . . .
O13 O 0.2219(4) 0.8601(2) 0.36519(18) 0.0399(8) Uani 1 1 d . . . . .
O16 O 0.0215(3) 0.1236(2) 0.7319(2) 0.0447(9) Uani 1 1 d . . . . .
O8 O 0.1841(4) 0.74323(18) 1.14610(18) 0.0378(8) Uani 1 1 d . . . . .
O4 O 0.5952(3) 0.9301(2) 0.7583(2) 0.0511(11) Uani 1 1 d . . . . .
O17 O 0.4217(3) 0.04596(18) 0.7316(2) 0.0455(9) Uani 1 1 d . . . . .
O1 O 0.3214(4) 0.8982(2) 0.88376(19) 0.0444(9) Uani 1 1 d . . . . .
O15 O 0.0485(3) 0.2479(2) 0.7702(2) 0.0487(10) Uani 1 1 d . . . . .
S1 S 0.5436(7) 0.4358(3) 0.9275(3) 0.0726(16) Uani 0.379(7) 1 d D U P B 1
C44 C 0.4887(4) 0.1150(2) 0.7338(2) 0.0251(9) Uani 1 1 d . . . . .
C22 C 0.3817(14) 0.5383(8) 0.4360(5) 0.086(3) Uani 0.479(6) 1 d D U P C 1
H22 H 0.318092 0.529083 0.393082 0.104 Uiso 0.479(6) 1 calc R U P C 1
C8 C 0.2399(5) 0.7938(3) 1.1125(2) 0.0317(10) Uani 1 1 d . . . . .
C23 C 0.7103(4) 0.9498(2) 0.7558(3) 0.0282(10) Uani 1 1 d . . . . .
C41 C 0.2320(4) 0.2147(3) 0.7491(3) 0.0301(10) Uani 1 1 d . U . . .
C24 C 0.7775(4) 0.8868(2) 0.7558(3) 0.0281(10) Uani 1 1 d . . . . .
C36 C 0.5004(4) 0.4019(2) 0.7526(2) 0.0269(9) Uani 1 1 d D . . . .
C25 C 0.9071(4) 0.9083(2) 0.7535(3) 0.0311(10) Uani 1 1 d . . . . .
H25 H 0.950882 0.960794 0.752214 0.037 Uiso 1 1 calc R U . . .
C26 C 0.9708(4) 0.8515(3) 0.7532(3) 0.0311(10) Uani 1 1 d . . . . .
C38 C 0.4917(4) 0.2583(2) 0.7435(2) 0.0253(9) Uani 1 1 d . . . . .
H38 H 0.578061 0.272225 0.741446 0.030 Uiso 1 1 calc R U . . .
C27 C 1.1101(4) 0.8735(3) 0.7500(3) 0.0317(10) Uani 1 1 d . . . . .
C37 C 0.4317(4) 0.3172(2) 0.7499(2) 0.0272(9) Uani 1 1 d . . . . .
C40 C 0.2927(4) 0.1573(2) 0.7428(3) 0.0287(10) Uani 1 1 d . . . . .
H40 H 0.246705 0.104191 0.740269 0.034 Uiso 1 1 calc R U . . .
C7 C 0.3028(5) 0.8146(3) 1.0002(3) 0.0341(11) Uani 1 1 d . . . . .
H7 H 0.278247 0.860554 1.001047 0.041 Uiso 1 1 calc R U . . .
C39 C 0.4226(4) 0.1785(2) 0.7403(2) 0.0245(9) Uani 1 1 d . . . . .
C30 C 0.7117(5) 0.8082(3) 0.7578(3) 0.0347(11) Uani 1 1 d . . . . .
H30 H 0.625028 0.794097 0.759332 0.042 Uiso 1 1 calc R U . . .
C43 C 0.0933(5) 0.1949(3) 0.7507(3) 0.0340(11) Uani 1 1 d . U . . .
C12 C 0.3382(5) 0.8261(3) 0.6324(2) 0.0326(10) Uani 1 1 d . . . . .
C29 C 0.7753(4) 0.7501(2) 0.7574(3) 0.0337(11) Uani 1 1 d . . . . .
C6 C 0.2886(5) 0.7681(3) 1.0530(2) 0.0322(10) Uani 1 1 d . . . . .
C34 C 0.5487(4) 0.5423(2) 0.7563(3) 0.0319(10) Uani 1 1 d D U . . .
C42 C 0.3032(4) 0.2949(2) 0.7540(3) 0.0299(10) Uani 1 1 d . . . . .
H42 H 0.263541 0.333755 0.760216 0.036 Uiso 1 1 calc R U . . .
C2 C 0.3532(5) 0.7930(3) 0.9464(2) 0.0334(11) Uani 1 1 d . . . . .
O3 O 0.5268(5) 1.0169(3) 0.8703(2) 0.0772(16) Uani 1 1 d . . . . .
H3A H 0.609566 1.011414 0.885357 0.116 Uiso 1 1 d R U . . .
H3B H 0.497526 1.009416 0.910356 0.116 Uiso 1 1 d R U . . .
C18 C 0.2826(5) 0.8066(3) 0.4986(3) 0.0373(11) Uani 1 1 d . . . . .
H18 H 0.253570 0.850908 0.498539 0.045 Uiso 1 1 calc R U . . .
C28 C 0.9039(5) 0.7731(3) 0.7544(3) 0.0366(12) Uani 1 1 d . . . . .
H28 H 0.946690 0.735017 0.753038 0.044 Uiso 1 1 calc R U . . .
C45 C 0.2318(5) 0.7905(3) 0.3654(2) 0.0315(10) Uani 1 1 d . . . . .
C1 C 0.3689(5) 0.8418(3) 0.8881(3) 0.0350(11) Uani 1 1 d . . . . .
S2 S 0.5392(7) 0.4340(3) 0.4265(2) 0.0962(16) Uani 0.479(6) 1 d D U P C 1
C13 C 0.3304(6) 0.7820(3) 0.5624(3) 0.0397(12) Uani 1 1 d . . . . .
C5 C 0.3260(5) 0.6999(3) 1.0523(3) 0.0382(12) Uani 1 1 d . . . . .
H5 H 0.314977 0.668459 1.087394 0.046 Uiso 1 1 calc R U . . .
C3 C 0.3927(6) 0.7251(3) 0.9463(3) 0.0394(12) Uani 1 1 d . . . . .
H3 H 0.427886 0.711203 0.910446 0.047 Uiso 1 1 calc R U . . .
C31 C 0.7082(4) 0.6664(2) 0.7588(3) 0.0347(11) Uani 1 1 d D . . . .
C17 C 0.2786(5) 0.7647(3) 0.4350(3) 0.0364(11) Uani 1 1 d . . . . .
C4 C 0.3804(6) 0.6776(3) 0.9993(3) 0.0404(12) Uani 1 1 d D . . . .
C33 C 0.6605(4) 0.5260(2) 0.7577(3) 0.0440(12) Uani 1 1 d D U . . .
C14 C 0.3719(7) 0.7157(3) 0.5615(3) 0.0558(17) Uani 1 1 d . . . . .
H14 H 0.400669 0.698344 0.604053 0.067 Uiso 1 1 calc R U . . .
C16 C 0.3224(7) 0.6990(3) 0.4355(3) 0.0538(17) Uani 1 1 d . . . . .
H16 H 0.318805 0.670956 0.392698 0.065 Uiso 1 1 calc R U . . .
C9 C 0.4247(6) 0.6057(3) 1.0015(3) 0.0509(14) Uani 1 1 d D U . . .
C15 C 0.3718(8) 0.6739(3) 0.4985(3) 0.0618(17) Uani 1 1 d D U . . .
C10 C 0.5037(4) 0.5019(2) 0.9666(2) 0.0552(14) Uani 1 1 d D U . . .
C20 C 0.4207(8) 0.6038(4) 0.5009(3) 0.0762(16) Uani 1 1 d D U . . .
C21 C 0.4792(5) 0.4928(3) 0.46320(19) 0.0871(18) Uani 1 1 d D U . . .
C32A C 0.7718(11) 0.6023(5) 0.7707(7) 0.053(3) Uani 0.491(5) 1 d D U P A 2
H32A H 0.860840 0.608288 0.783417 0.064 Uiso 0.491(5) 1 calc R U P A 2
S4A S 0.6646(3) 0.4341(2) 0.7606(2) 0.0440(9) Uani 0.491(5) 1 d D U P A 2
C35A C 0.4383(11) 0.4669(5) 0.7490(5) 0.039(3) Uani 0.491(5) 1 d D U P A 2
H35A H 0.350407 0.461888 0.743447 0.047 Uiso 0.491(5) 1 calc R U P A 2
S3A S 0.5463(3) 0.63584(19) 0.7582(2) 0.0356(8) Uani 0.491(5) 1 d D U P A 2
S2A S 0.4379(6) 0.5608(3) 0.42095(19) 0.0921(14) Uani 0.521(6) 1 d D U P C 2
C22A C 0.4748(17) 0.4078(6) 0.4314(9) 0.087(3) Uani 0.521(6) 1 d D U P C 2
H22A H 0.427958 0.375431 0.388365 0.104 Uiso 0.521(6) 1 calc R U P C 2
C11A C 0.5525(14) 0.4329(6) 0.9395(4) 0.077(2) Uani 0.621(7) 1 d D U P B 2
H11A H 0.563617 0.420750 0.894906 0.092 Uiso 0.621(7) 1 calc R U P B 2
S1A S 0.4649(4) 0.57184(18) 0.92496(15) 0.0640(11) Uani 0.621(7) 1 d D U P B 2
O6A O 1.017(3) 1.1651(14) 0.8714(18) 0.068(5) Uani 0.3 1 d D U P D 2
C19 C 1.074(2) 1.1151(15) 0.8825(12) 0.075(5) Uani 0.3 1 d D U P D 2
H19 H 1.152326 1.114362 0.873136 0.090 Uiso 0.3 1 calc R U P D 2
O20 O 0.995(2) 1.0604(12) 0.9121(11) 0.126(6) Uani 0.3 1 d D U P D 2
H20 H 0.936199 1.075455 0.921034 0.189 Uiso 0.3 1 d R U P D 2
O6 O 0.9927(9) 1.1395(6) 0.8734(7) 0.067(3) Uani 0.7 1 d D U P D 1
H6A H 1.056895 1.160273 0.850435 0.101 Uiso 0.7 1 d DR U P D 1
H6B H 0.968345 1.084473 0.860025 0.101 Uiso 0.7 1 d DR U P D 1

loop_
_atom_site_aniso_label
_atom_site_aniso_U_11
_atom_site_aniso_U_22
_atom_site_aniso_U_33
_atom_site_aniso_U_23
_atom_site_aniso_U_13
_atom_site_aniso_U_12
Tb2 0.02215(12) 0.01639(11) 0.03577(12) 0.00791(8) 0.01350(9) 0.00777(8)
Tb1 0.02166(12) 0.01531(11) 0.03722(13) 0.00638(8) 0.01313(9) 0.00732(8)
C32 0.044(5) 0.010(4) 0.067(5) 0.004(4) 0.020(4) 0.006(4)
S4 0.0368(17) 0.0149(13) 0.085(2) 0.0103(13) 0.0249(14) 0.0050(11)
C35 0.047(5) 0.010(4) 0.102(5) 0.019(4) 0.034(4) 0.007(4)
C11 0.082(4) 0.060(4) 0.059(4) 0.018(3) 0.036(3) 0.042(3)
S3 0.0415(17) 0.0178(14) 0.138(3) 0.0206(16) 0.0437(18) 0.0073(12)
O12 0.051(2) 0.0320(18) 0.0322(17) 0.0066(14) 0.0136(15) 0.0220(16)
O18 0.0208(17) 0.0223(16) 0.071(2) 0.0111(15) 0.0176(16) 0.0097(13)
O9 0.0197(16) 0.0172(16) 0.076(2) 0.0156(15) 0.0214(16) 0.0054(13)
O14 0.048(2) 0.0257(17) 0.0318(17) 0.0087(14) 0.0088(15) 0.0129(15)
O7 0.059(2) 0.0257(18) 0.046(2) 0.0086(14) 0.0315(18) 0.0159(16)
O5 0.0329(19) 0.0150(16) 0.096(3) 0.0167(17) 0.0334(19) 0.0121(14)
O2 0.057(2) 0.0365(19) 0.0406(19) 0.0192(15) 0.0285(17) 0.0237(17)
O11 0.072(3) 0.0280(18) 0.0387(19) 0.0058(14) 0.0138(18) 0.0292(18)
O10 0.0268(18) 0.0184(16) 0.084(3) 0.0060(16) 0.0216(18) 0.0091(14)
O13 0.058(2) 0.0355(19) 0.0384(19) 0.0126(15) 0.0171(17) 0.0276(17)
O16 0.0268(18) 0.0265(18) 0.083(3) 0.0019(17) 0.0255(18) 0.0042(15)
O8 0.055(2) 0.0218(16) 0.0435(19) 0.0060(14) 0.0268(17) 0.0103(15)
O4 0.0278(19) 0.0293(19) 0.112(3) 0.024(2) 0.036(2) 0.0163(15)
O17 0.036(2) 0.0095(15) 0.093(3) 0.0163(16) 0.0195(19) 0.0065(14)
O1 0.068(3) 0.038(2) 0.048(2) 0.0220(16) 0.0314(19) 0.0327(19)
O15 0.0305(19) 0.0225(17) 0.102(3) 0.0069(18) 0.033(2) 0.0108(15)
S1 0.132(4) 0.059(2) 0.069(3) 0.028(2) 0.048(3) 0.073(2)
C44 0.025(2) 0.015(2) 0.038(2) 0.0090(17) 0.0126(19) 0.0056(18)
C22 0.089(3) 0.086(3) 0.086(3) 0.0135(11) 0.0240(12) 0.0293(12)
C8 0.037(3) 0.027(2) 0.035(2) 0.0067(19) 0.013(2) 0.012(2)
C23 0.024(2) 0.016(2) 0.051(3) 0.0075(18) 0.017(2) 0.0087(18)
C41 0.019(2) 0.020(2) 0.055(3) 0.0080(19) 0.014(2) 0.0071(17)
C24 0.022(2) 0.014(2) 0.052(3) 0.0080(18) 0.015(2) 0.0064(17)
C36 0.026(2) 0.013(2) 0.045(3) 0.0072(18) 0.0141(19) 0.0059(17)
C25 0.022(2) 0.013(2) 0.061(3) 0.0079(19) 0.017(2) 0.0037(17)
C26 0.020(2) 0.017(2) 0.060(3) 0.010(2) 0.015(2) 0.0062(18)
C38 0.016(2) 0.015(2) 0.046(3) 0.0089(18) 0.0125(18) 0.0032(16)
C27 0.023(2) 0.023(2) 0.053(3) 0.008(2) 0.014(2) 0.0088(19)
C37 0.023(2) 0.014(2) 0.045(3) 0.0072(18) 0.0131(19) 0.0030(17)
C40 0.019(2) 0.014(2) 0.052(3) 0.0097(18) 0.011(2) 0.0018(17)
C7 0.044(3) 0.026(2) 0.041(3) 0.009(2) 0.019(2) 0.017(2)
C39 0.021(2) 0.014(2) 0.039(2) 0.0074(17) 0.0088(18) 0.0059(17)
C30 0.022(2) 0.015(2) 0.072(3) 0.012(2) 0.022(2) 0.0053(18)
C43 0.027(2) 0.019(2) 0.063(3) 0.013(2) 0.020(2) 0.0078(19)
C12 0.040(3) 0.025(2) 0.035(3) 0.0022(19) 0.013(2) 0.012(2)
C29 0.023(2) 0.012(2) 0.068(3) 0.010(2) 0.017(2) 0.0040(18)
C6 0.040(3) 0.027(2) 0.034(2) 0.0066(19) 0.016(2) 0.011(2)
C34 0.030(2) 0.017(2) 0.054(3) 0.0071(18) 0.0193(19) 0.0088(17)
C42 0.023(2) 0.015(2) 0.059(3) 0.0085(19) 0.020(2) 0.0095(18)
C2 0.046(3) 0.028(2) 0.035(2) 0.0121(19) 0.018(2) 0.017(2)
O3 0.074(3) 0.071(3) 0.053(3) -0.010(2) 0.020(2) -0.028(3)
C18 0.054(3) 0.029(2) 0.038(3) 0.011(2) 0.014(2) 0.024(2)
C28 0.024(2) 0.014(2) 0.080(4) 0.015(2) 0.022(2) 0.0113(18)
C45 0.037(3) 0.028(2) 0.038(3) 0.013(2) 0.015(2) 0.016(2)
C1 0.046(3) 0.030(2) 0.036(3) 0.014(2) 0.015(2) 0.017(2)
S2 0.159(4) 0.084(2) 0.076(2) 0.0122(19) 0.026(2) 0.090(2)
C13 0.063(4) 0.032(3) 0.033(3) 0.006(2) 0.012(2) 0.028(3)
C5 0.059(3) 0.030(3) 0.041(3) 0.019(2) 0.027(2) 0.024(2)
C3 0.061(4) 0.033(3) 0.040(3) 0.013(2) 0.027(3) 0.026(3)
C31 0.025(2) 0.013(2) 0.072(3) 0.013(2) 0.022(2) 0.0074(18)
C17 0.053(3) 0.027(2) 0.036(3) 0.010(2) 0.011(2) 0.022(2)
C4 0.065(4) 0.035(3) 0.039(3) 0.017(2) 0.027(3) 0.031(3)
C33 0.037(3) 0.018(2) 0.089(3) 0.019(2) 0.029(2) 0.0139(19)
C14 0.108(5) 0.045(3) 0.033(3) 0.009(2) 0.017(3) 0.053(4)
C16 0.100(5) 0.043(3) 0.032(3) 0.005(2) 0.013(3) 0.047(3)
C9 0.088(4) 0.047(3) 0.047(3) 0.022(2) 0.039(3) 0.047(3)
C15 0.116(5) 0.047(3) 0.040(3) 0.009(2) 0.015(3) 0.058(3)
C10 0.085(3) 0.055(3) 0.047(3) 0.020(2) 0.033(3) 0.038(3)
C20 0.129(4) 0.066(3) 0.054(3) 0.009(2) 0.017(3) 0.068(3)
C21 0.136(4) 0.081(3) 0.062(3) 0.011(3) 0.017(3) 0.070(3)
C32A 0.040(5) 0.017(4) 0.112(5) 0.014(4) 0.048(4) 0.001(4)
S4A 0.0357(16) 0.0132(13) 0.091(2) 0.0155(13) 0.0286(15) 0.0089(11)
C35A 0.035(5) 0.017(4) 0.068(4) 0.012(4) 0.030(4) -0.004(4)
S3A 0.0326(15) 0.0107(13) 0.0667(18) 0.0098(12) 0.0195(13) 0.0058(10)
S2A 0.167(3) 0.079(2) 0.065(2) 0.0178(16) 0.024(2) 0.096(2)
C22A 0.090(3) 0.086(3) 0.086(3) 0.0135(11) 0.0234(12) 0.0291(12)
C11A 0.079(2) 0.076(2) 0.077(2) 0.0130(10) 0.0213(11) 0.0257(11)
S1A 0.120(3) 0.0594(16) 0.0577(15) 0.0340(12) 0.0526(15) 0.0685(18)
O6A 0.055(8) 0.094(9) 0.064(7) 0.037(7) 0.027(6) 0.019(7)
C19 0.065(10) 0.106(11) 0.062(8) 0.035(8) 0.011(7) 0.040(8)
O20 0.106(12) 0.157(13) 0.095(10) 0.013(10) -0.002(9) 0.033(10)
O6 0.035(4) 0.096(7) 0.073(5) 0.045(6) 0.014(4) 0.014(5)

loop_
_atom_type_symbol
_atom_type_description
_atom_type_scat_dispersion_real
_atom_type_scat_dispersion_imag
_atom_type_scat_source
C C 0.0033 0.0016 'International Tables Vol C Tables 4.2.6.8 and 6.1.1.4'
H H 0.0000 0.0000 'International Tables Vol C Tables 4.2.6.8 and 6.1.1.4'
N N 0.0061 0.0033 'International Tables Vol C Tables 4.2.6.8 and 6.1.1.4'
O O 0.0106 0.0060 'International Tables Vol C Tables 4.2.6.8 and 6.1.1.4'
S S 0.1246 0.1234 'International Tables Vol C Tables 4.2.6.8 and 6.1.1.4'
Tb Tb -0.1723 4.1537 'International Tables Vol C Tables 4.2.6.8 and 6.1.1.4'

loop_
_geom_angle_atom_site_label_1
_geom_angle_atom_site_label_2
_geom_angle_atom_site_label_3
_geom_angle
_geom_angle_site_symmetry_1
_geom_angle_site_symmetry_3
_geom_angle_publ_flag
O18 Tb2 O14 71.45(11) 1_565 2_676 ?
O18 Tb2 O7 71.29(13) 1_565 2_677 ?
O18 Tb2 O13 75.78(12) 1_565 2_676 ?
O18 Tb2 O16 145.29(12) 1_565 1_665 ?
O18 Tb2 O8 79.66(12) 1_565 2_677 ?
O18 Tb2 O15 142.75(11) 1_565 1_665 ?
O18 Tb2 C8 72.70(13) 1_565 2_677 ?
O18 Tb2 O6A 143.0(7) 1_565 . ?
O18 Tb2 O6 136.8(3) 1_565 . ?
O14 Tb2 O16 101.74(12) 2_676 1_665 ?
O14 Tb2 C8 100.25(12) 2_676 2_677 ?
O7 Tb2 O14 122.24(11) 2_677 2_676 ?
O7 Tb2 O16 133.12(13) 2_677 1_665 ?
O7 Tb2 C8 26.20(12) 2_677 2_677 ?
O5 Tb2 O18 85.41(11) . 1_565 ?
O5 Tb2 O14 135.91(13) . 2_676 ?
O5 Tb2 O7 81.94(12) . 2_677 ?
O5 Tb2 O13 86.23(13) . 2_676 ?
O5 Tb2 O16 76.45(11) . 1_665 ?
O5 Tb2 O8 134.41(12) . 2_677 ?
O5 Tb2 O15 127.28(11) . 1_665 ?
O5 Tb2 C8 108.09(13) . 2_677 ?
O5 Tb2 O6A 91.6(5) . . ?
O5 Tb2 O6 81.7(3) . . ?
O13 Tb2 O14 52.42(10) 2_676 2_676 ?
O13 Tb2 O7 145.71(13) 2_676 2_677 ?
O13 Tb2 O16 73.75(13) 2_676 1_665 ?
O13 Tb2 O15 87.90(14) 2_676 1_665 ?
O13 Tb2 C8 143.90(12) 2_676 2_677 ?
O13 Tb2 O6 143.4(3) 2_676 . ?
O16 Tb2 C8 141.03(14) 1_665 2_677 ?
O8 Tb2 O14 78.61(11) 2_677 2_676 ?
O8 Tb2 O7 52.48(10) 2_677 2_677 ?
O8 Tb2 O13 129.93(11) 2_677 2_676 ?
O8 Tb2 O16 133.55(12) 2_677 1_665 ?
O8 Tb2 O15 86.12(12) 2_677 1_665 ?
O8 Tb2 C8 26.33(12) 2_677 2_677 ?
O8 Tb2 O6A 76.4(7) 2_677 . ?
O8 Tb2 O6 80.5(3) 2_677 . ?
O15 Tb2 O14 72.06(12) 1_665 2_676 ?
O15 Tb2 O7 124.59(13) 1_665 2_677 ?
O15 Tb2 O16 51.75(11) 1_665 1_665 ?
O15 Tb2 C8 106.97(14) 1_665 2_677 ?
O15 Tb2 O6 72.8(2) 1_665 . ?
O6 Tb2 O14 140.0(2) . 2_676 ?
O6 Tb2 O7 66.2(3) . 2_677 ?
O6 Tb2 O16 69.9(3) . 1_665 ?
O6 Tb2 C8 72.6(3) . 2_677 ?
O12 Tb1 O10 70.50(11) . 1_455 ?
O12 Tb1 O1 117.20(11) . . ?
O12 Tb1 C27 93.72(13) . 1_455 ?
O9 Tb1 O12 114.32(12) 1_455 . ?
O9 Tb1 O11 84.46(12) 1_455 . ?
O9 Tb1 O10 52.21(10) 1_455 1_455 ?
O9 Tb1 O1 72.50(12) 1_455 . ?
O9 Tb1 C27 26.19(11) 1_455 1_455 ?
O2 Tb1 O12 73.81(11) . . ?
O2 Tb1 O9 115.51(11) . 1_455 ?
O2 Tb1 O11 125.08(11) . . ?
O2 Tb1 O10 77.36(12) . 1_455 ?
O2 Tb1 O1 51.78(11) . . ?
O2 Tb1 C27 95.22(13) . 1_455 ?
O2 Tb1 O3 83.80(15) . . ?
O11 Tb1 O12 51.81(10) . . ?
O11 Tb1 O10 77.93(13) . 1_455 ?
O11 Tb1 O1 146.97(14) . . ?
O11 Tb1 C27 82.50(14) . 1_455 ?
O10 Tb1 O1 69.30(13) 1_455 . ?
O10 Tb1 C27 26.20(11) 1_455 1_455 ?
O4 Tb1 O12 72.26(13) . . ?
O4 Tb1 O9 161.00(12) . 1_455 ?
O4 Tb1 O2 83.25(13) . . ?
O4 Tb1 O11 86.83(15) . . ?
O4 Tb1 O10 141.48(12) . 1_455 ?
O4 Tb1 O17 85.32(12) . 1_565 ?
O4 Tb1 O1 121.68(14) . . ?
O4 Tb1 C27 165.79(14) . 1_455 ?
O4 Tb1 O3 76.20(17) . . ?
O17 Tb1 O12 122.79(13) 1_565 . ?
O17 Tb1 O9 76.19(11) 1_565 1_455 ?
O17 Tb1 O2 155.46(13) 1_565 . ?
O17 Tb1 O11 75.67(13) 1_565 . ?
O17 Tb1 O10 123.53(12) 1_565 1_455 ?
O17 Tb1 O1 119.38(12) 1_565 . ?
O17 Tb1 C27 100.99(13) 1_565 1_455 ?
O17 Tb1 O3 72.40(16) 1_565 . ?
O1 Tb1 C27 66.33(14) . 1_455 ?
O3 Tb1 O12 142.98(17) . . ?
O3 Tb1 O9 101.78(16) . 1_455 ?
O3 Tb1 O11 144.77(14) . . ?
O3 Tb1 O10 133.04(14) . 1_455 ?
O3 Tb1 O1 65.26(14) . . ?
O3 Tb1 C27 117.76(16) . 1_455 ?
C34 C32 H32 126.7 . . ?
C31 C32 H32 126.7 . . ?
C31 C32 C34 106.7(7) . . ?
C34 S4 C36 91.2(3) . . ?
C36 C35 H35 127.2 . . ?
C36 C35 C33 105.7(7) . . ?
C33 C35 H35 127.2 . . ?
C9 C11 H11 130.3 . . ?
C9 C11 C10 99.5(5) . . ?
C10 C11 H11 130.3 . . ?
C33 S3 C31 90.7(3) . . ?
C12 O12 Tb1 92.7(3) . . ?
C44 O18 Tb2 157.0(3) . 1_545 ?
C27 O9 Tb1 93.8(3) . 1_655 ?
C45 O14 Tb2 92.5(3) . 2_676 ?
C8 O7 Tb2 92.8(3) . 2_677 ?
C23 O5 Tb2 156.6(3) . . ?
C1 O2 Tb1 96.3(3) . . ?
C12 O11 Tb1 93.4(3) . . ?
C27 O10 Tb1 92.1(3) . 1_655 ?
C45 O13 Tb2 92.7(3) . 2_676 ?
C43 O16 Tb2 92.6(3) . 1_445 ?
C8 O8 Tb2 93.2(3) . 2_677 ?
C23 O4 Tb1 169.0(3) . . ?
C44 O17 Tb1 153.2(3) . 1_545 ?
C1 O1 Tb1 89.5(3) . . ?
C43 O15 Tb2 94.5(3) . 1_445 ?
C10 S1 C9 93.5(3) . 2_667 ?
O18 C44 O17 125.4(4) . . ?
O18 C44 C39 118.2(4) . . ?
O17 C44 C39 116.4(4) . . ?
C20 C22 H22 130.3 . . ?
C21 C22 H22 130.3 . . ?
C21 C22 C20 99.5(5) . . ?
O7 C8 Tb2 61.0(2) . 2_677 ?
O7 C8 O8 121.3(4) . . ?
O7 C8 C6 118.4(4) . . ?
O8 C8 Tb2 60.4(2) . 2_677 ?
O8 C8 C6 120.3(4) . . ?
C6 C8 Tb2 175.3(3) . 2_677 ?
O5 C23 C24 117.3(4) . . ?
O4 C23 O5 124.3(4) . . ?
O4 C23 C24 118.3(4) . . ?
C40 C41 C43 122.3(4) . . ?
C40 C41 C42 119.3(4) . . ?
C42 C41 C43 118.5(4) . . ?
C25 C24 C23 118.9(4) . . ?
C25 C24 C30 120.1(4) . . ?
C30 C24 C23 121.0(4) . . ?
C35 C36 S4 113.2(5) . . ?
C37 C36 S4 119.5(3) . . ?
C37 C36 C35 127.2(5) . . ?
C37 C36 S4A 121.0(3) . . ?
C37 C36 C35A 125.4(5) . . ?
C35A C36 S4A 113.6(5) . . ?
C24 C25 H25 120.0 . . ?
C26 C25 C24 120.0(4) . . ?
C26 C25 H25 120.0 . . ?
C25 C26 C27 120.7(4) . . ?
C25 C26 C28 119.4(4) . . ?
C28 C26 C27 119.9(4) . . ?
C37 C38 H38 119.8 . . ?
C39 C38 H38 119.8 . . ?
C39 C38 C37 120.4(4) . . ?
O9 C27 Tb1 60.0(2) . 1_655 ?
O9 C27 C26 119.4(4) . . ?
O10 C27 Tb1 61.7(2) . 1_655 ?
O10 C27 O9 121.0(4) . . ?
O10 C27 C26 119.6(4) . . ?
C26 C27 Tb1 171.2(4) . 1_655 ?
C38 C37 C36 122.2(4) . . ?
C42 C37 C36 119.2(4) . . ?
C42 C37 C38 118.6(4) . . ?
C41 C40 H40 119.8 . . ?
C41 C40 C39 120.3(4) . . ?
C39 C40 H40 119.8 . . ?
C6 C7 H7 119.8 . . ?
C2 C7 H7 119.8 . . ?
C2 C7 C6 120.4(4) . . ?
C38 C39 C44 120.1(4) . . ?
C40 C39 C44 119.9(4) . . ?
C40 C39 C38 120.0(4) . . ?
C24 C30 H30 119.8 . . ?
C24 C30 C29 120.4(4) . . ?
C29 C30 H30 119.8 . . ?
O16 C43 Tb2 61.4(2) . 1_445 ?
O16 C43 C41 118.6(4) . . ?
O15 C43 Tb2 59.7(2) . 1_445 ?
O15 C43 O16 120.8(4) . . ?
O15 C43 C41 120.6(4) . . ?
C41 C43 Tb2 174.9(4) . 1_445 ?
O12 C12 O11 121.8(4) . . ?
O12 C12 C13 118.6(4) . . ?
O11 C12 C13 119.6(4) . . ?
C30 C29 C31 121.7(4) . . ?
C28 C29 C30 118.1(4) . . ?
C28 C29 C31 120.1(4) . . ?
C7 C6 C8 119.9(4) . . ?
C5 C6 C8 120.0(4) . . ?
C5 C6 C7 120.0(4) . . ?
C32 C34 S4 130.6(5) . . ?
C33 C34 C32 110.2(5) . . ?
C33 C34 S4 119.2(3) . . ?
C33 C34 C35A 110.6(5) . . ?
C33 C34 S3A 119.5(3) . . ?
C35A C34 S3A 129.8(5) . . ?
C41 C42 H42 119.3 . . ?
C37 C42 C41 121.4(4) . . ?
C37 C42 H42 119.3 . . ?
C7 C2 C1 121.7(4) . . ?
C7 C2 C3 119.7(4) . . ?
C3 C2 C1 118.6(4) . . ?
Tb1 O3 H3A 113.0 . . ?
Tb1 O3 H3B 112.1 . . ?
H3A O3 H3B 101.0 . . ?
C13 C18 H18 120.1 . . ?
C17 C18 H18 120.1 . . ?
C17 C18 C13 119.9(4) . . ?
C26 C28 H28 119.0 . . ?
C29 C28 C26 121.9(4) . . ?
C29 C28 H28 119.0 . . ?
O14 C45 Tb2 61.6(2) . 2_676 ?
O14 C45 O13 122.2(4) . . ?
O14 C45 C17 119.0(4) . . ?
O13 C45 Tb2 60.8(2) . 2_676 ?
O13 C45 C17 118.8(4) . . ?
C17 C45 Tb2 174.6(4) . 2_676 ?
O2 C1 C2 118.7(4) . . ?
O1 C1 O2 122.4(4) . . ?
O1 C1 C2 118.9(4) . . ?
C21 S2 C20 93.3(3) . 2_666 ?
C18 C13 C12 121.7(4) . . ?
C14 C13 C12 119.0(4) . . ?
C14 C13 C18 119.3(4) . . ?
C6 C5 H5 119.6 . . ?
C6 C5 C4 120.8(4) . . ?
C4 C5 H5 119.6 . . ?
C2 C3 H3 119.5 . . ?
C2 C3 C4 121.0(4) . . ?
C4 C3 H3 119.5 . . ?
C32 C31 S3 112.5(5) . . ?
C29 C31 C32 127.8(5) . . ?
C29 C31 S3 119.4(3) . . ?
C29 C31 C32A 126.0(5) . . ?
C29 C31 S3A 120.8(3) . . ?
C32A C31 S3A 112.7(5) . . ?
C18 C17 C45 121.5(4) . . ?
C16 C17 C18 119.7(4) . . ?
C16 C17 C45 118.7(4) . . ?
C5 C4 C9 119.7(4) . . ?
C3 C4 C5 118.1(4) . . ?
C3 C4 C9 122.2(4) . . ?
C35 C33 S3 129.4(5) . . ?
C34 C33 C35 110.7(5) . . ?
C34 C33 S3 119.7(3) . . ?
C34 C33 C32A 109.9(5) . . ?
C34 C33 S4A 119.3(3) . . ?
C32A C33 S4A 129.7(5) . . ?
C13 C14 H14 119.1 . . ?
C13 C14 C15 121.8(5) . . ?
C15 C14 H14 119.1 . . ?
C17 C16 H16 119.3 . . ?
C17 C16 C15 121.5(5) . . ?
C15 C16 H16 119.3 . . ?
C11 C9 S1 115.2(4) . 2_667 ?
C4 C9 C11 120.3(5) . . ?
C4 C9 S1 124.3(4) . 2_667 ?
C4 C9 S1A 116.6(3) . . ?
C11A C9 C4 125.6(4) 2_667 . ?
C11A C9 S1A 117.6(3) 2_667 . ?
C14 C15 C20 119.4(5) . . ?
C16 C15 C14 117.8(5) . . ?
C16 C15 C20 122.8(5) . . ?
S1 C10 C11 128.8(4) . . ?
C10 C10 C11 109.9(5) 2_667 . ?
C10 C10 S1 118.9(4) 2_667 . ?
C10 C10 C11A 110.4(4) 2_667 . ?
C10 C10 S1A 120.5(4) 2_667 . ?
C11A C10 S1A 129.1(4) . . ?
C22 C20 S2 108.9(5) . 2_666 ?
C22 C20 C22A 114.1(5) . 2_666 ?
C15 C20 C22 122.3(5) . . ?
C15 C20 S2 123.5(4) . 2_666 ?
C15 C20 S2A 117.4(4) . . ?
C15 C20 C22A 123.5(6) . 2_666 ?
C22A C20 S2A 111.2(6) 2_666 . ?
C22 C21 S2 134.8(5) . . ?
C21 C21 C22 110.3(5) 2_666 . ?
C21 C21 S2 114.9(4) 2_666 . ?
C21 C21 S2A 119.1(4) 2_666 . ?
C21 C21 C22A 112.8(8) 2_666 . ?
C22A C21 S2A 128.1(6) . . ?
C31 C32A C33 105.4(7) . . ?
C31 C32A H32A 127.3 . . ?
C33 C32A H32A 127.3 . . ?
C33 S4A C36 90.7(3) . . ?
C36 C35A C34 105.4(7) . . ?
C36 C35A H35A 127.3 . . ?
C34 C35A H35A 127.3 . . ?
C34 S3A C31 90.2(3) . . ?
C21 S2A C20 88.0(2) . . ?
C20 C22A H22A 132.3 2_666 . ?
C21 C22A C20 95.5(9) . 2_666 ?
C21 C22A H22A 132.3 . . ?
C9 C11A C10 103.5(4) 2_667 . ?
C9 C11A H11A 128.3 2_667 . ?
C10 C11A H11A 128.3 . . ?
C10 S1A C9 87.9(2) . . ?
C19 O6A Tb2 125(2) . . ?
O6A C19 H19 128.1 . . ?
O6A C19 O20 103.9(10) . . ?
O20 C19 H19 128.1 . . ?
C19 O20 H20 112.3 . . ?
Tb2 O6 H6A 86.4 . . ?
Tb2 O6 H6B 92.0 . . ?
H6A O6 H6B 104.9 . . ?

loop_
_geom_bond_atom_site_label_1
_geom_bond_atom_site_label_2
_geom_bond_distance
_geom_bond_site_symmetry_2
_geom_bond_publ_flag
Tb2 O18 2.386(3) 1_565 ?
Tb2 O14 2.507(3) 2_676 ?
Tb2 O7 2.497(3) 2_677 ?
Tb2 O5 2.294(3) . ?
Tb2 O13 2.488(3) 2_676 ?
Tb2 O16 2.527(3) 1_665 ?
Tb2 O8 2.484(3) 2_677 ?
Tb2 O15 2.492(3) 1_665 ?
Tb2 C8 2.852(5) 2_677 ?
Tb2 O6A 2.49(3) . ?
Tb2 O6 2.493(11) . ?
Tb1 O12 2.513(3) . ?
Tb1 O9 2.477(3) 1_455 ?
Tb1 O2 2.439(3) . ?
Tb1 O11 2.495(3) . ?
Tb1 O10 2.515(3) 1_455 ?
Tb1 O4 2.323(3) . ?
Tb1 O17 2.363(3) 1_565 ?
Tb1 O1 2.585(3) . ?
Tb1 C27 2.855(5) 1_455 ?
Tb1 O3 2.453(4) . ?
C32 H32 0.9300 . ?
C32 C34 1.502(9) . ?
C32 C31 1.488(9) . ?
S4 C36 1.709(5) . ?
S4 C34 1.642(5) . ?
C35 H35 0.9300 . ?
C35 C36 1.492(9) . ?
C35 C33 1.510(10) . ?
C11 H11 0.9300 . ?
C11 C9 1.526(8) . ?
C11 C10 1.582(8) . ?
S3 C31 1.725(5) . ?
S3 C33 1.646(5) . ?
O12 C12 1.249(6) . ?
O18 C44 1.233(5) . ?
O9 C27 1.263(5) . ?
O14 C45 1.247(6) . ?
O7 C8 1.260(6) . ?
O5 C23 1.241(5) . ?
O2 C1 1.255(6) . ?
O11 C12 1.255(6) . ?
O10 C27 1.261(5) . ?
O13 C45 1.273(6) . ?
O16 C43 1.266(6) . ?
O8 C8 1.267(6) . ?
O4 C23 1.237(5) . ?
O17 C44 1.235(5) . ?
O1 C1 1.253(6) . ?
O15 C43 1.253(6) . ?
S1 C9 1.640(6) 2_667 ?
S1 C10 1.572(5) . ?
C44 C39 1.518(6) . ?
C22 H22 0.9300 . ?
C22 C20 1.548(8) . ?
C22 C21 1.544(7) . ?
C8 C6 1.490(6) . ?
C23 C24 1.507(6) . ?
C41 C40 1.382(6) . ?
C41 C43 1.484(6) . ?
C41 C42 1.406(6) . ?
C24 C25 1.390(6) . ?
C24 C30 1.393(6) . ?
C36 C37 1.475(5) . ?
C36 S4A 1.710(5) . ?
C36 C35A 1.498(9) . ?
C25 H25 0.9300 . ?
C25 C26 1.382(6) . ?
C26 C27 1.499(6) . ?
C26 C28 1.389(6) . ?
C38 H38 0.9300 . ?
C38 C37 1.400(6) . ?
C38 C39 1.399(6) . ?
C37 C42 1.389(6) . ?
C40 H40 0.9300 . ?
C40 C39 1.396(6) . ?
C7 H7 0.9300 . ?
C7 C6 1.386(6) . ?
C7 C2 1.383(7) . ?
C30 H30 0.9300 . ?
C30 C29 1.402(6) . ?
C12 C13 1.500(6) . ?
C29 C28 1.384(6) . ?
C29 C31 1.472(5) . ?
C6 C5 1.385(6) . ?
C34 C33 1.341(6) . ?
C34 C35A 1.512(10) . ?
C34 S3A 1.667(5) . ?
C42 H42 0.9300 . ?
C2 C1 1.505(6) . ?
C2 C3 1.391(6) . ?
O3 H3A 0.9279 . ?
O3 H3B 0.9257 . ?
C18 H18 0.9300 . ?
C18 C13 1.395(7) . ?
C18 C17 1.387(7) . ?
C28 H28 0.9300 . ?
C45 C17 1.498(6) . ?
S2 C20 1.644(6) 2_666 ?
S2 C21 1.597(5) . ?
C13 C14 1.380(7) . ?
C5 H5 0.9300 . ?
C5 C4 1.403(7) . ?
C3 H3 0.9300 . ?
C3 C4 1.400(7) . ?
C31 C32A 1.501(9) . ?
C31 S3A 1.719(5) . ?
C17 C16 1.383(7) . ?
C4 C9 1.489(5) . ?
C33 C32A 1.512(10) . ?
C33 S4A 1.652(5) . ?
C14 H14 0.9300 . ?
C14 C15 1.391(7) . ?
C16 H16 0.9300 . ?
C16 C15 1.390(7) . ?
C9 C11A 1.402(9) 2_667 ?
C9 S1A 1.774(5) . ?
C15 C20 1.489(5) . ?
C10 C10 1.341(8) 2_667 ?
C10 C11A 1.575(7) . ?
C10 S1A 1.639(4) . ?
C20 S2A 1.768(6) . ?
C20 C22A 1.612(18) 2_666 ?
C21 C21 1.389(7) 2_666 ?
C21 S2A 1.626(4) . ?
C21 C22A 1.572(8) . ?
C32A H32A 0.9300 . ?
C35A H35A 0.9300 . ?
C22A H22A 0.9300 . ?
C11A H11A 0.9300 . ?
O6A C19 1.232(10) . ?
C19 H19 0.9300 . ?
C19 O20 1.378(10) . ?
O20 H20 0.8201 . ?
O6 H6A 0.9365 . ?
O6 H6B 0.9364 . ?

loop_
_geom_torsion_atom_site_label_1
_geom_torsion_atom_site_label_2
_geom_torsion_atom_site_label_3
_geom_torsion_atom_site_label_4
_geom_torsion
_geom_torsion_site_symmetry_1
_geom_torsion_site_symmetry_2
_geom_torsion_site_symmetry_3
_geom_torsion_site_symmetry_4
_geom_torsion_publ_flag
Tb2 O18 C44 O17 -63.6(10) 1_545 . . . ?
Tb2 O18 C44 C39 117.3(7) 1_545 . . . ?
Tb2 O14 C45 O13 4.2(5) 2_676 . . . ?
Tb2 O14 C45 C17 -173.9(4) 2_676 . . . ?
Tb2 O7 C8 O8 4.6(5) 2_677 . . . ?
Tb2 O7 C8 C6 -174.6(4) 2_677 . . . ?
Tb2 O5 C23 O4 28.7(13) . . . . ?
Tb2 O5 C23 C24 -153.4(7) . . . . ?
Tb2 O13 C45 O14 -4.3(5) 2_676 . . . ?
Tb2 O13 C45 C17 173.9(4) 2_676 . . . ?
Tb2 O16 C43 O15 -5.8(5) 1_445 . . . ?
Tb2 O16 C43 C41 174.2(4) 1_445 . . . ?
Tb2 O8 C8 O7 -4.6(5) 2_677 . . . ?
Tb2 O8 C8 C6 174.6(4) 2_677 . . . ?
Tb2 O15 C43 O16 5.9(6) 1_445 . . . ?
Tb2 O15 C43 C41 -174.1(4) 1_445 . . . ?
Tb2 O6A C19 O20 -82(2) . . . . ?
Tb1 O12 C12 O11 -5.0(5) . . . . ?
Tb1 O12 C12 C13 172.2(4) . . . . ?
Tb1 O9 C27 O10 -9.7(5) 1_655 . . . ?
Tb1 O9 C27 C26 169.9(4) 1_655 . . . ?
Tb1 O2 C1 O1 -3.7(6) . . . . ?
Tb1 O2 C1 C2 174.1(4) . . . . ?
Tb1 O11 C12 O12 5.1(5) . . . . ?
Tb1 O11 C12 C13 -172.1(4) . . . . ?
Tb1 O10 C27 O9 9.5(5) 1_655 . . . ?
Tb1 O10 C27 C26 -170.1(4) 1_655 . . . ?
Tb1 O4 C23 O5 -13(2) . . . . ?
Tb1 O4 C23 C24 169.5(18) . . . . ?
Tb1 O17 C44 O18 48.8(10) 1_545 . . . ?
Tb1 O17 C44 C39 -132.2(6) 1_545 . . . ?
Tb1 O1 C1 O2 3.5(5) . . . . ?
Tb1 O1 C1 C2 -174.3(4) . . . . ?
C32 C34 C33 C35 -176.8(5) . . . . ?
C32 C34 C33 S3 -2.4(8) . . . . ?
S4 C36 C37 C38 174.0(4) . . . . ?
S4 C36 C37 C42 -6.2(6) . . . . ?
S4 C34 C33 C35 0.4(7) . . . . ?
S4 C34 C33 S3 174.8(4) . . . . ?
C35 C36 C37 C38 -4.8(7) . . . . ?
C35 C36 C37 C42 175.1(5) . . . . ?
O12 C12 C13 C18 175.0(5) . . . . ?
O12 C12 C13 C14 -5.2(8) . . . . ?
O18 C44 C39 C38 -1.3(6) . . . . ?
O18 C44 C39 C40 178.6(4) . . . . ?
O14 C45 C17 C18 -166.9(5) . . . . ?
O14 C45 C17 C16 15.2(8) . . . . ?
O7 C8 C6 C7 -25.4(7) . . . . ?
O7 C8 C6 C5 151.3(5) . . . . ?
O5 C23 C24 C25 2.5(7) . . . . ?
O5 C23 C24 C30 -177.2(5) . . . . ?
O11 C12 C13 C18 -7.8(8) . . . . ?
O11 C12 C13 C14 172.1(6) . . . . ?
O13 C45 C17 C18 14.9(8) . . . . ?
O13 C45 C17 C16 -163.0(5) . . . . ?
O8 C8 C6 C7 155.3(5) . . . . ?
O8 C8 C6 C5 -27.9(7) . . . . ?
O4 C23 C24 C25 -179.5(5) . . . . ?
O4 C23 C24 C30 0.8(7) . . . . ?
O17 C44 C39 C38 179.6(4) . . . . ?
O17 C44 C39 C40 -0.5(6) . . . . ?
C8 C6 C5 C4 -175.7(5) . . . . ?
C23 C24 C25 C26 -179.7(5) . . . . ?
C23 C24 C30 C29 179.6(5) . . . . ?
C41 C40 C39 C44 179.7(4) . . . . ?
C41 C40 C39 C38 -0.5(7) . . . . ?
C24 C25 C26 C27 179.3(5) . . . . ?
C24 C25 C26 C28 0.8(8) . . . . ?
C24 C30 C29 C28 -0.6(8) . . . . ?
C24 C30 C29 C31 -179.5(5) . . . . ?
C36 S4 C34 C32 177.1(7) . . . . ?
C36 S4 C34 C33 0.6(5) . . . . ?
C36 C35 C33 S3 -175.1(5) . . . . ?
C36 C35 C33 C34 -1.4(7) . . . . ?
C36 C37 C42 C41 177.6(4) . . . . ?
C25 C24 C30 C29 0.0(8) . . . . ?
C25 C26 C27 O9 7.0(8) . . . . ?
C25 C26 C27 O10 -173.3(5) . . . . ?
C25 C26 C28 C29 -1.5(8) . . . . ?
C38 C37 C42 C41 -2.6(7) . . . . ?
C27 C26 C28 C29 180.0(5) . . . . ?
C37 C36 S4A C33 178.8(4) . . . . ?
C37 C36 C35A C34 178.1(5) . . . . ?
C37 C38 C39 C44 -179.6(4) . . . . ?
C37 C38 C39 C40 0.5(7) . . . . ?
C40 C41 C43 O16 -14.2(8) . . . . ?
C40 C41 C43 O15 165.8(5) . . . . ?
C40 C41 C42 C37 2.6(8) . . . . ?
C7 C6 C5 C4 1.0(8) . . . . ?
C7 C2 C1 O2 173.8(5) . . . . ?
C7 C2 C1 O1 -8.4(8) . . . . ?
C7 C2 C3 C4 1.0(8) . . . . ?
C39 C38 C37 C36 -179.2(4) . . . . ?
C39 C38 C37 C42 1.0(7) . . . . ?
C30 C24 C25 C26 -0.1(8) . . . . ?
C30 C29 C28 C26 1.3(8) . . . . ?
C30 C29 C31 C32 5.0(11) . . . . ?
C30 C29 C31 S3 177.7(5) . . . . ?
C30 C29 C31 C32A -169.1(8) . . . . ?
C30 C29 C31 S3A 2.1(8) . . . . ?
C43 C41 C40 C39 178.9(5) . . . . ?
C43 C41 C42 C37 -177.3(5) . . . . ?
C12 C13 C14 C15 -177.5(6) . . . . ?
C29 C31 C32A C33 -172.7(6) . . . . ?
C29 C31 S3A C34 177.3(5) . . . . ?
C6 C7 C2 C1 179.6(5) . . . . ?
C6 C7 C2 C3 -1.5(8) . . . . ?
C6 C5 C4 C3 -1.5(9) . . . . ?
C6 C5 C4 C9 177.5(6) . . . . ?
C34 C32 C31 S3 5.0(10) . . . . ?
C34 C32 C31 C29 178.2(6) . . . . ?
C34 S4 C36 C35 -1.4(4) . . . . ?
C34 S4 C36 C37 179.6(4) . . . . ?
C34 C33 C32A C31 -13.9(11) . . . . ?
C34 C33 S4A C36 4.9(6) . . . . ?
C42 C41 C40 C39 -1.1(7) . . . . ?
C42 C41 C43 O16 165.7(5) . . . . ?
C42 C41 C43 O15 -14.3(8) . . . . ?
C2 C7 C6 C8 177.2(5) . . . . ?
C2 C7 C6 C5 0.5(8) . . . . ?
C2 C3 C4 C5 0.5(9) . . . . ?
C2 C3 C4 C9 -178.5(6) . . . . ?
C18 C13 C14 C15 2.3(11) . . . . ?
C18 C17 C16 C15 -0.5(10) . . . . ?
C28 C26 C27 O9 -174.5(5) . . . . ?
C28 C26 C27 O10 5.2(8) . . . . ?
C28 C29 C31 C32 -174.0(8) . . . . ?
C28 C29 C31 S3 -1.2(8) . . . . ?
C28 C29 C31 C32A 12.0(10) . . . . ?
C28 C29 C31 S3A -176.8(5) . . . . ?
C45 C17 C16 C15 177.4(6) . . . . ?
C1 C2 C3 C4 179.9(5) . . . . ?
C13 C18 C17 C45 -178.1(5) . . . . ?
C13 C18 C17 C16 -0.3(9) . . . . ?
C13 C14 C15 C16 -3.0(12) . . . . ?
C13 C14 C15 C20 178.6(7) . . . . ?
C5 C4 C9 C11 155.0(12) . . . . ?
C5 C4 C9 S1 -19.2(9) . . . 2_667 ?
C5 C4 C9 C11A -16.5(13) . . . 2_667 ?
C5 C4 C9 S1A 169.2(5) . . . . ?
C3 C2 C1 O2 -5.2(8) . . . . ?
C3 C2 C1 O1 172.7(5) . . . . ?
C3 C4 C9 C11 -26.0(14) . . . . ?
C3 C4 C9 S1 159.8(5) . . . 2_667 ?
C3 C4 C9 C11A 162.6(10) . . . 2_667 ?
C3 C4 C9 S1A -11.8(9) . . . . ?
C31 C32 C34 S4 -178.6(5) . . . . ?
C31 C32 C34 C33 -1.8(10) . . . . ?
C31 S3 C33 C35 177.9(6) . . . . ?
C31 S3 C33 C34 4.7(6) . . . . ?
C31 C29 C28 C26 -179.7(5) . . . . ?
C17 C18 C13 C12 179.2(5) . . . . ?
C17 C18 C13 C14 -0.7(9) . . . . ?
C17 C16 C15 C14 2.1(11) . . . . ?
C17 C16 C15 C20 -179.6(7) . . . . ?
C4 C9 S1A C10 178.4(5) . . . . ?
C33 C35 C36 S4 1.8(5) . . . . ?
C33 C35 C36 C37 -179.4(5) . . . . ?
C33 S3 C31 C32 -5.5(7) . . . . ?
C33 S3 C31 C29 -179.3(5) . . . . ?
C33 C34 C35A C36 4.9(8) . . . . ?
C33 C34 S3A C31 1.6(5) . . . . ?
C14 C15 C20 C22 158.4(10) . . . . ?
C14 C15 C20 S2 6.9(12) . . . 2_666 ?
C14 C15 C20 S2A -172.1(7) . . . . ?
C14 C15 C20 C22A -25.9(14) . . . 2_666 ?
C16 C15 C20 C22 -20.0(14) . . . . ?
C16 C15 C20 S2 -171.4(7) . . . 2_666 ?
C16 C15 C20 S2A 9.5(12) . . . . ?
C16 C15 C20 C22A 155.7(10) . . . 2_666 ?
C9 C11 C10 S1 179.4(4) . . . . ?
C9 C11 C10 C10 17.4(17) . . . 2_667 ?
C9 S1 C10 C11 -166.8(14) 2_667 . . . ?
C9 S1 C10 C10 -6.2(7) 2_667 . . 2_667 ?
C15 C20 S2A C21 -176.2(7) . . . . ?
C10 C11 C9 S1 -14.2(15) . . . 2_667 ?
C10 C11 C9 C4 171.1(8) . . . . ?
C10 C10 C11A C9 -2.3(7) 2_667 . . 2_667 ?
C10 C10 S1A C9 -2.0(5) 2_667 . . . ?
C20 C22 C21 S2 -158.6(7) . . . . ?
C20 C22 C21 C21 22.4(11) . . . 2_666 ?
C20 S2 C21 C22 -159.3(10) 2_666 . . . ?
C20 S2 C21 C21 19.7(7) 2_666 . . 2_666 ?
C21 C22 C20 S2 -35.8(11) . . . 2_666 ?
C21 C22 C20 C15 169.1(8) . . . . ?
C21 C21 S2A C20 -18.8(8) 2_666 . . . ?
C21 C21 C22A C20 -23.4(10) 2_666 . . 2_666 ?
C32A C31 S3A C34 -10.4(7) . . . . ?
C32A C33 S4A C36 171.3(8) . . . . ?
S4A C36 C37 C38 -9.4(7) . . . . ?
S4A C36 C37 C42 170.5(4) . . . . ?
S4A C36 C35A C34 -1.7(6) . . . . ?
S4A C33 C32A C31 178.7(5) . . . . ?
C35A C36 C37 C38 170.8(5) . . . . ?
C35A C36 C37 C42 -9.3(7) . . . . ?
C35A C36 S4A C33 -1.4(4) . . . . ?
C35A C34 C33 C32A -175.6(6) . . . . ?
C35A C34 C33 S4A -6.8(8) . . . . ?
C35A C34 S3A C31 -174.6(7) . . . . ?
S3A C34 C33 C32A 7.5(9) . . . . ?
S3A C34 C33 S4A 176.4(4) . . . . ?
S3A C34 C35A C36 -178.6(4) . . . . ?
S3A C31 C32A C33 15.5(10) . . . . ?
S2A C21 C22A C20 158.6(7) . . . 2_666 ?
C22A C20 S2A C21 33.6(8) 2_666 . . . ?
C22A C21 S2A C20 159.1(8) . . . . ?
C11A C9 S1A C10 3.6(10) 2_667 . . . ?
C11A C10 S1A C9 178.2(6) . . . . ?
S1A C10 C11A C9 177.5(7) . . . 2_667 ?
